data_7242841
loop_
_publ_author_name
'Zamisa, Sizwe J.'
'Bongoza, Unathi'
'Omondi, Bernard'

_publ_section_title
;
 Predicting molecular isomerism of symmetrical and unsymmetrical
 N,N&#x2032;-diphenyl formamidines in the solid-state: crystal structure,
 Hirshfeld surface analysis, pairwise interaction energy, and \DHfusion
 and \DSfusion correlations
;
_journal_issue 25
_journal_name_full CrystEngComm
_journal_page_first 4459
_journal_page_last 4474
_journal_paper_doi 10.1039/D1CE00458A
_journal_volume 23
_journal_year 2021
_chemical_absolute_configuration ad
_chemical_formula_moiety 'C16 H16 Cl2 N2'
_chemical_formula_sum 'C16 H16 Cl2 N2'
_chemical_formula_weight 307.21
_space_group_crystal_system orthorhombic
_space_group_IT_number 19
_space_group_name_Hall 'P 2ac 2ab'
_space_group_name_H-M_alt 'P 21 21 21'
_atom_sites_solution_hydrogens geom
_audit_creation_date 2019-01-21
_audit_creation_method
;
Olex2 1.2
(compiled 2018.05.29 svn.r3508 for OlexSys, GUI svn.r5506)
;
_audit_update_record
;
2020-12-03 deposited with the CCDC.	2021-05-13 downloaded from the CCDC.
;
_cell_angle_alpha 90
_cell_angle_beta 90
_cell_angle_gamma 90
_cell_formula_units_Z 4
_cell_length_a 8.3329(3)
_cell_length_b 8.5627(3)
_cell_length_c 21.7172(7)
_cell_measurement_reflns_used 9876
_cell_measurement_temperature 173(2)
_cell_measurement_theta_max 28.33
_cell_measurement_theta_min 2.56
_cell_volume 1549.57(9)
_computing_cell_refinement 'COSMO (Bruker, V1.61, 2009)'
_computing_data_collection 'COSMO (Bruker, V1.61, 2009)'
_computing_data_reduction 'SAINT (Bruker)'
_computing_molecular_graphics 'Olex2 (Dolomanov et al., 2009)'
_computing_publication_material 'Olex2 (Dolomanov et al., 2009)'
_computing_structure_refinement 'ShelXL (Sheldrick, 2015)'
_computing_structure_solution 'ShelXS-2013 (Sheldrick, 2008)'
_diffrn_ambient_temperature 173.15
_diffrn_detector 'Bruker APEX2 area detector'
_diffrn_detector_area_resol_mean 7.9
_diffrn_detector_type 'CCD area detector'
_diffrn_measured_fraction_theta_full 1.000
_diffrn_measured_fraction_theta_max 0.995
_diffrn_measurement_device 'three-circle diffractometer'
_diffrn_measurement_device_type 'Bruker SMART APEX2 area detector'
_diffrn_measurement_method '\w and \f scans'
_diffrn_radiation_monochromator graphite
_diffrn_radiation_probe x-ray
_diffrn_radiation_type MoK\a
_diffrn_radiation_wavelength 0.71073
_diffrn_reflns_av_R_equivalents 0
_diffrn_reflns_av_unetI/netI 0.0368
_diffrn_reflns_Laue_measured_fraction_full 1.000
_diffrn_reflns_Laue_measured_fraction_max 0.995
_diffrn_reflns_limit_h_max 11
_diffrn_reflns_limit_h_min -11
_diffrn_reflns_limit_k_max 11
_diffrn_reflns_limit_k_min -10
_diffrn_reflns_limit_l_max 28
_diffrn_reflns_limit_l_min -28
_diffrn_reflns_number 22732
_diffrn_reflns_point_group_measured_fraction_full 1.000
_diffrn_reflns_point_group_measured_fraction_max 0.994
_diffrn_reflns_theta_full 25.242
_diffrn_reflns_theta_max 28.332
_diffrn_reflns_theta_min 1.875
_diffrn_source 'sealed X-ray tube'
_diffrn_source_type 'sealed X-ray tube'
_diffrn_standards_number 0
_exptl_absorpt_coefficient_mu 0.410
_exptl_absorpt_correction_T_max 0.932
_exptl_absorpt_correction_T_min 0.799
_exptl_absorpt_correction_type multi-scan
_exptl_absorpt_process_details 'SADABS (Bruker)'
_exptl_crystal_colour colourless
_exptl_crystal_colour_primary colourless
_exptl_crystal_density_diffrn 1.317
_exptl_crystal_description block
_exptl_crystal_F_000 640
_exptl_crystal_recrystallization_method 'The material was recrystallised from ethanol by slow evaporation'
_exptl_crystal_size_max 0.32
_exptl_crystal_size_mid 0.24
_exptl_crystal_size_min 0.12
_refine_diff_density_max 0.268
_refine_diff_density_min -0.224
_refine_diff_density_rms 0.042
_refine_ls_abs_structure_details
;
 Flack x determined using 1451 quotients [(I+)-(I-)]/[(I+)+(I-)]
 (Parsons, Flack and Wagner, Acta Cryst. B69 (2013) 249-259).
;
_refine_ls_abs_structure_Flack 0.001(14)
_refine_ls_extinction_method none
_refine_ls_goodness_of_fit_ref 1.038
_refine_ls_hydrogen_treatment constr
_refine_ls_matrix_type full
_refine_ls_number_parameters 184
_refine_ls_number_reflns 22732
_refine_ls_number_restraints 0
_refine_ls_restrained_S_all 1.038
_refine_ls_R_factor_all 0.0339
_refine_ls_R_factor_gt 0.0300
_refine_ls_shift/su_max 0.001
_refine_ls_shift/su_mean 0.000
_refine_ls_structure_factor_coef Fsqd
_refine_ls_weighting_details 'w=1/[\s^2^(Fo^2^)+(0.0305P)^2^+0.5350P] where P=(Fo^2^+2Fc^2^)/3'
_refine_ls_weighting_scheme calc
_refine_ls_wR_factor_gt 0.0716
_refine_ls_wR_factor_ref 0.0746
_reflns_Friedel_coverage 0.732
_reflns_Friedel_fraction_full 1.000
_reflns_Friedel_fraction_max 0.991
_reflns_number_gt 21190
_reflns_number_total 22732
_reflns_threshold_expression 'I > 2\s(I)'
_cod_data_source_file d1ce00458a2.cif
_cod_data_source_block 7
_cod_depositor_comments 'Adding full bibliography for 7242837--7242841.cif.'
_cod_database_code 7242841
_shelx_shelxl_version_number 2016/6
_shelx_space_group_comment
;
The symmetry employed for this shelxl refinement is uniquely defined
by the following loop, which should always be used as a source of
symmetry information in preference to the above space-group names.
They are only intended as comments.
;
_shelx_estimated_absorpt_t_max 0.952
_shelx_estimated_absorpt_t_min 0.880
_olex2_refinement_description
;
1. Fixed Uiso
 At 1.2 times of:
  All C(H) groups, All N(H) groups
 At 1.5 times of:
  All C(H,H,H) groups
2.a Aromatic/amide H refined with riding coordinates:
 N2(H2), C4(H4), C5(H5), C7(H7), C12(H12), C3(H3), C10(H10)
2.b Idealised Me refined as rotating group:
 C16(H16A,H16B,H16C), C15(H15A,H15B,H15C), C14(H14A,H14B,H14C)
;
_olex2_exptl_crystal_mounting_method 'The crystal was mounted on a MITIGEN holder in paratone oil'
_olex2_submission_special_instructions 'No special instructions were received'

loop_
_space_group_symop_operation_xyz
'x, y, z'
'x+1/2, -y+1/2, -z'
'-x, y+1/2, -z+1/2'
'-x+1/2, -y, z+1/2'

loop_
_atom_site_label
_atom_site_type_symbol
_atom_site_fract_x
_atom_site_fract_y
_atom_site_fract_z
_atom_site_U_iso_or_equiv
_atom_site_adp_type
_atom_site_occupancy
_atom_site_site_symmetry_order
_atom_site_calc_flag
_atom_site_refinement_flags_posn
_atom_site_refinement_flags_adp
_atom_site_refinement_flags_occupancy
_atom_site_disorder_assembly
_atom_site_disorder_group
Cl1 Cl 0.30631(6) 0.56938(8) 0.88965(3) 0.02387(16) Uani 1 1 d . . . . .
Cl2 Cl 0.92924(7) 0.45452(9) 0.83831(3) 0.02983(18) Uani 1 1 d . . . . .
N1 N 0.5754(2) 0.4961(2) 0.80622(9) 0.0163(5) Uani 1 1 d . . . . .
N2 N 0.5367(2) 0.3096(3) 0.73072(9) 0.0174(5) Uani 1 1 d . . . . .
H2 H 0.543711 0.209706 0.721563 0.021 Uiso 1 1 calc R . . . .
C4 C 0.7081(3) 0.6171(3) 0.98742(12) 0.0252(6) Uani 1 1 d . . . . .
H4 H 0.737605 0.650958 1.027507 0.030 Uiso 1 1 calc R . . . .
C5 C 0.8247(3) 0.5683(3) 0.94651(12) 0.0239(6) Uani 1 1 d . . . . .
H5 H 0.934278 0.566844 0.958550 0.029 Uiso 1 1 calc R . . . .
C6 C 0.7809(3) 0.5215(3) 0.88782(12) 0.0203(6) Uani 1 1 d . . . . .
C1 C 0.6211(3) 0.5243(3) 0.86758(11) 0.0166(5) Uani 1 1 d . . . . .
C7 C 0.5755(3) 0.3527(3) 0.78784(11) 0.0165(5) Uani 1 1 d . . . . .
H7 H 0.604672 0.273801 0.816475 0.020 Uiso 1 1 calc R . . . .
C8 C 0.4843(3) 0.4141(3) 0.68310(10) 0.0155(5) Uani 1 1 d . . . . .
C13 C 0.5967(3) 0.4925(3) 0.64693(11) 0.0180(6) Uani 1 1 d . . . . .
C12 C 0.5416(3) 0.5794(3) 0.59705(11) 0.0208(6) Uani 1 1 d . . . . .
H12 H 0.616872 0.634497 0.572402 0.025 Uiso 1 1 calc R . . . .
C11 C 0.3795(3) 0.5877(3) 0.58232(12) 0.0217(6) Uani 1 1 d . . . . .
C16 C 0.3223(4) 0.6779(4) 0.52668(12) 0.0313(7) Uani 1 1 d . . . . .
H16A H 0.387466 0.772353 0.521803 0.047 Uiso 1 1 calc GR . . . .
H16B H 0.209574 0.707160 0.532310 0.047 Uiso 1 1 calc GR . . . .
H16C H 0.332803 0.612579 0.489838 0.047 Uiso 1 1 calc GR . . . .
C3 C 0.5479(3) 0.6167(3) 0.96998(12) 0.0227(6) Uani 1 1 d . . . . .
H3 H 0.466905 0.646980 0.998351 0.027 Uiso 1 1 calc R . . . .
C2 C 0.5078(3) 0.5720(3) 0.91115(11) 0.0185(6) Uani 1 1 d . . . . .
C15 C 0.7741(3) 0.4840(3) 0.66162(13) 0.0252(6) Uani 1 1 d . . . . .
H15A H 0.792701 0.522798 0.703471 0.038 Uiso 1 1 calc GR . . . .
H15B H 0.834047 0.548302 0.632215 0.038 Uiso 1 1 calc GR . . . .
H15C H 0.810461 0.375395 0.658683 0.038 Uiso 1 1 calc GR . . . .
C10 C 0.2709(3) 0.5129(3) 0.62086(12) 0.0219(6) Uani 1 1 d . . . . .
H10 H 0.159528 0.520590 0.612080 0.026 Uiso 1 1 calc R . . . .
C9 C 0.3197(3) 0.4275(3) 0.67160(11) 0.0187(5) Uani 1 1 d . . . . .
C14 C 0.1998(3) 0.3531(4) 0.71498(13) 0.0277(7) Uani 1 1 d . . . . .
H14A H 0.217492 0.240020 0.716218 0.042 Uiso 1 1 calc GR . . . .
H14B H 0.090665 0.374541 0.700444 0.042 Uiso 1 1 calc GR . . . .
H14C H 0.213623 0.396684 0.756373 0.042 Uiso 1 1 calc GR . . . .

loop_
_atom_site_aniso_label
_atom_site_aniso_U_11
_atom_site_aniso_U_22
_atom_site_aniso_U_33
_atom_site_aniso_U_23
_atom_site_aniso_U_13
_atom_site_aniso_U_12
Cl1 0.0193(3) 0.0310(4) 0.0213(3) 0.0012(3) 0.0007(2) 0.0006(3)
Cl2 0.0197(3) 0.0422(5) 0.0277(4) -0.0058(3) -0.0014(2) 0.0062(3)
N1 0.0196(9) 0.0160(12) 0.0132(10) 0.0003(9) -0.0023(8) 0.0001(9)
N2 0.0248(10) 0.0116(12) 0.0158(11) -0.0014(9) -0.0026(8) 0.0020(9)
C4 0.0384(14) 0.0211(15) 0.0160(14) -0.0028(11) -0.0063(12) -0.0012(12)
C5 0.0259(12) 0.0237(15) 0.0221(14) 0.0004(13) -0.0087(11) -0.0002(13)
C6 0.0225(11) 0.0200(14) 0.0183(13) -0.0006(12) 0.0011(10) 0.0016(10)
C1 0.0237(11) 0.0111(13) 0.0148(13) 0.0015(11) -0.0038(9) -0.0008(10)
C7 0.0167(11) 0.0181(14) 0.0147(13) 0.0030(11) 0.0001(10) 0.0007(11)
C8 0.0218(11) 0.0135(14) 0.0111(12) -0.0023(10) -0.0024(9) 0.0018(10)
C13 0.0202(11) 0.0193(15) 0.0145(13) -0.0046(11) 0.0001(9) 0.0005(10)
C12 0.0297(12) 0.0193(15) 0.0135(13) -0.0014(11) 0.0027(10) -0.0023(11)
C11 0.0340(13) 0.0163(15) 0.0147(13) -0.0039(11) -0.0054(10) 0.0042(11)
C16 0.0482(17) 0.0246(17) 0.0210(15) -0.0015(13) -0.0105(13) 0.0063(14)
C3 0.0318(13) 0.0195(15) 0.0169(14) -0.0013(11) 0.0025(11) 0.0029(11)
C2 0.0191(11) 0.0171(14) 0.0194(13) 0.0032(11) -0.0011(9) 0.0005(11)
C15 0.0198(11) 0.0300(17) 0.0259(15) -0.0005(14) 0.0002(10) -0.0018(11)
C10 0.0209(12) 0.0215(15) 0.0233(15) -0.0064(12) -0.0069(10) 0.0037(10)
C9 0.0211(11) 0.0168(14) 0.0183(13) -0.0054(11) 0.0014(10) 0.0004(11)
C14 0.0230(12) 0.0297(17) 0.0305(17) -0.0004(13) 0.0040(12) -0.0028(13)

loop_
_atom_type_symbol
_atom_type_description
_atom_type_scat_dispersion_real
_atom_type_scat_dispersion_imag
_atom_type_scat_source
C C 0.0033 0.0016 'International Tables Vol C Tables 4.2.6.8 and 6.1.1.4'
H H 0.0000 0.0000 'International Tables Vol C Tables 4.2.6.8 and 6.1.1.4'
Cl Cl 0.1484 0.1585 'International Tables Vol C Tables 4.2.6.8 and 6.1.1.4'
N N 0.0061 0.0033 'International Tables Vol C Tables 4.2.6.8 and 6.1.1.4'

loop_
_geom_angle_atom_site_label_1
_geom_angle_atom_site_label_2
_geom_angle_atom_site_label_3
_geom_angle
_geom_angle_site_symmetry_1
_geom_angle_site_symmetry_3
_geom_angle_publ_flag
C7 N1 C1 117.1(2) . . ?
C7 N2 H2 117.6 . . ?
C7 N2 C8 124.8(2) . . ?
C8 N2 H2 117.6 . . ?
C5 C4 H4 120.0 . . ?
C5 C4 C3 120.0(2) . . ?
C3 C4 H4 120.0 . . ?
C4 C5 H5 120.2 . . ?
C4 C5 C6 119.6(2) . . ?
C6 C5 H5 120.2 . . ?
C5 C6 Cl2 118.54(17) . . ?
C5 C6 C1 122.3(2) . . ?
C1 C6 Cl2 119.18(18) . . ?
C6 C1 N1 123.4(2) . . ?
C2 C1 N1 120.6(2) . . ?
C2 C1 C6 115.7(2) . . ?
N1 C7 N2 123.4(2) . . ?
N1 C7 H7 118.3 . . ?
N2 C7 H7 118.3 . . ?
C13 C8 N2 120.1(2) . . ?
C13 C8 C9 121.2(2) . . ?
C9 C8 N2 118.5(2) . . ?
C8 C13 C15 120.9(2) . . ?
C12 C13 C8 118.3(2) . . ?
C12 C13 C15 120.7(2) . . ?
C13 C12 H12 119.1 . . ?
C11 C12 C13 121.8(2) . . ?
C11 C12 H12 119.1 . . ?
C12 C11 C16 121.1(3) . . ?
C10 C11 C12 118.1(2) . . ?
C10 C11 C16 120.8(2) . . ?
C11 C16 H16A 109.5 . . ?
C11 C16 H16B 109.5 . . ?
C11 C16 H16C 109.5 . . ?
H16A C16 H16B 109.5 . . ?
H16A C16 H16C 109.5 . . ?
H16B C16 H16C 109.5 . . ?
C4 C3 H3 120.4 . . ?
C2 C3 C4 119.2(2) . . ?
C2 C3 H3 120.4 . . ?
C1 C2 Cl1 117.76(18) . . ?
C3 C2 Cl1 119.13(19) . . ?
C3 C2 C1 123.1(2) . . ?
C13 C15 H15A 109.5 . . ?
C13 C15 H15B 109.5 . . ?
C13 C15 H15C 109.5 . . ?
H15A C15 H15B 109.5 . . ?
H15A C15 H15C 109.5 . . ?
H15B C15 H15C 109.5 . . ?
C11 C10 H10 118.9 . . ?
C9 C10 C11 122.2(2) . . ?
C9 C10 H10 118.9 . . ?
C8 C9 C14 120.1(2) . . ?
C10 C9 C8 118.3(2) . . ?
C10 C9 C14 121.6(2) . . ?
C9 C14 H14A 109.5 . . ?
C9 C14 H14B 109.5 . . ?
C9 C14 H14C 109.5 . . ?
H14A C14 H14B 109.5 . . ?
H14A C14 H14C 109.5 . . ?
H14B C14 H14C 109.5 . . ?

loop_
_geom_bond_atom_site_label_1
_geom_bond_atom_site_label_2
_geom_bond_distance
_geom_bond_site_symmetry_2
_geom_bond_publ_flag
Cl1 C2 1.743(2) . ?
Cl2 C6 1.736(2) . ?
N1 C1 1.407(3) . ?
N1 C7 1.291(3) . ?
N2 H2 0.8800 . ?
N2 C7 1.334(3) . ?
N2 C8 1.435(3) . ?
C4 H4 0.9500 . ?
C4 C5 1.381(4) . ?
C4 C3 1.388(4) . ?
C5 H5 0.9500 . ?
C5 C6 1.385(3) . ?
C6 C1 1.402(3) . ?
C1 C2 1.398(3) . ?
C7 H7 0.9500 . ?
C8 C13 1.394(3) . ?
C8 C9 1.399(3) . ?
C13 C12 1.392(3) . ?
C13 C15 1.514(3) . ?
C12 H12 0.9500 . ?
C12 C11 1.390(3) . ?
C11 C16 1.511(4) . ?
C11 C10 1.389(4) . ?
C16 H16A 0.9800 . ?
C16 H16B 0.9800 . ?
C16 H16C 0.9800 . ?
C3 H3 0.9500 . ?
C3 C2 1.375(3) . ?
C15 H15A 0.9800 . ?
C15 H15B 0.9800 . ?
C15 H15C 0.9800 . ?
C10 H10 0.9500 . ?
C10 C9 1.384(3) . ?
C9 C14 1.514(3) . ?
C14 H14A 0.9800 . ?
C14 H14B 0.9800 . ?
C14 H14C 0.9800 . ?

loop_
_geom_hbond_atom_site_label_D
_geom_hbond_atom_site_label_H
_geom_hbond_atom_site_label_A
_geom_hbond_distance_DH
_geom_hbond_distance_HA
_geom_hbond_distance_DA
_geom_hbond_angle_DHA
_geom_hbond_site_symmetry_A
N2 H2 Cl1 0.88 2.97 3.574(2) 127.2 3_646
N2 H2 N1 0.88 2.17 2.953(3) 148.5 3_646

loop_
_geom_torsion_atom_site_label_1
_geom_torsion_atom_site_label_2
_geom_torsion_atom_site_label_3
_geom_torsion_atom_site_label_4
_geom_torsion
_geom_torsion_site_symmetry_1
_geom_torsion_site_symmetry_2
_geom_torsion_site_symmetry_3
_geom_torsion_site_symmetry_4
_geom_torsion_publ_flag
Cl2 C6 C1 N1 -9.1(4) . . . . ?
Cl2 C6 C1 C2 176.7(2) . . . . ?
N1 C1 C2 Cl1 8.5(3) . . . . ?
N1 C1 C2 C3 -173.1(3) . . . . ?
N2 C8 C13 C12 173.2(2) . . . . ?
N2 C8 C13 C15 -7.1(4) . . . . ?
N2 C8 C9 C10 -172.1(2) . . . . ?
N2 C8 C9 C14 9.5(4) . . . . ?
C4 C5 C6 Cl2 -177.8(2) . . . . ?
C4 C5 C6 C1 1.2(4) . . . . ?
C4 C3 C2 Cl1 179.3(2) . . . . ?
C4 C3 C2 C1 0.8(4) . . . . ?
C5 C4 C3 C2 -2.0(4) . . . . ?
C5 C6 C1 N1 171.9(3) . . . . ?
C5 C6 C1 C2 -2.3(4) . . . . ?
C6 C1 C2 Cl1 -177.2(2) . . . . ?
C6 C1 C2 C3 1.2(4) . . . . ?
C1 N1 C7 N2 -179.2(2) . . . . ?
C7 N1 C1 C6 76.7(3) . . . . ?
C7 N1 C1 C2 -109.5(3) . . . . ?
C7 N2 C8 C13 85.3(3) . . . . ?
C7 N2 C8 C9 -98.6(3) . . . . ?
C8 N2 C7 N1 -2.5(4) . . . . ?
C8 C13 C12 C11 -0.9(4) . . . . ?
C13 C8 C9 C10 4.0(4) . . . . ?
C13 C8 C9 C14 -174.4(2) . . . . ?
C13 C12 C11 C16 -177.8(2) . . . . ?
C13 C12 C11 C10 3.3(4) . . . . ?
C12 C11 C10 C9 -2.1(4) . . . . ?
C11 C10 C9 C8 -1.5(4) . . . . ?
C11 C10 C9 C14 176.9(3) . . . . ?
C16 C11 C10 C9 179.0(3) . . . . ?
C3 C4 C5 C6 1.0(4) . . . . ?
C15 C13 C12 C11 179.4(3) . . . . ?
C9 C8 C13 C12 -2.9(4) . . . . ?
C9 C8 C13 C15 176.9(2) . . . . ?
